data_4132281
loop_
_publ_author_name
'Joshi, Hemant'
'Kharel, Sugam'
'Ehnbom, Andreas'
'Skopek, Katrin'
'Hess, Gisela D.'
'Fiedler, Tobias'
'Hampel, Frank'
'Bhuvanesh, Nattamai'
'Gladysz, John A.'

_publ_section_title
;
 Three-Fold Intramolecular Ring Closing Alkene Metatheses of Square Planar
 Complexes with cis Phosphorus Donor Ligands P(X(CH<sub>2</sub>)
 <sub>m</sub>CH&#x2550;CH<sub>2</sub>)<sub>3</sub> (X = -, m = 5-10; X =
 O, m = 3-5): Syntheses, Structures, and Thermal Properties of Macrocyclic
 Dibridgehead Diphosphorus Complexes.
;
_journal_issue 27
_journal_name_full 'Journal of the American Chemical Society'
_journal_page_first 8463
_journal_page_last 8478
_journal_paper_doi 10.1021/jacs.8b02846
_journal_volume 140
_journal_year 2018
_chemical_formula_sum 'C24 H48 Cl2 O6 P2 Pt'
_chemical_formula_weight 760.55
_space_group_IT_number 2
_space_group_name_Hall '-P 1'
_space_group_name_H-M_alt 'P -1'
_symmetry_cell_setting triclinic
_symmetry_space_group_name_H-M 'P -1'
_atom_sites_solution_hydrogens geom
_atom_sites_solution_primary direct
_atom_sites_solution_secondary difmap
_audit_creation_method SHELXL-97
_cell_angle_alpha 94.620(9)
_cell_angle_beta 91.338(8)
_cell_angle_gamma 97.183(9)
_cell_formula_units_Z 4
_cell_length_a 10.5573(2)
_cell_length_b 16.0058(3)
_cell_length_c 17.6476(9)
_cell_measurement_reflns_used 13085
_cell_measurement_temperature 173(2)
_cell_volume 2947.36(18)
_computing_cell_refinement DENZO-SMN
_computing_data_collection 'Nonius Collect'
_computing_data_reduction DENZO-SMN
_computing_molecular_graphics 'SHELXTL NT'
_computing_publication_material 'SHELXTL NT'
_computing_structure_refinement 'SHELXL-97 (Sheldrick, 1997)'
_computing_structure_solution 'SHELXS-97 (Sheldrick, 1990)'
_diffrn_ambient_temperature 173(2)
_diffrn_detector_area_resol_mean 9
_diffrn_measured_fraction_theta_full 0.998
_diffrn_measured_fraction_theta_max 0.998
_diffrn_measurement_device_type 'Nonius KappaCCD'
_diffrn_radiation_monochromator graphite
_diffrn_radiation_source 'fine-focus rotaing anode'
_diffrn_radiation_type MoK\a
_diffrn_radiation_wavelength 0.71073
_diffrn_reflns_av_R_equivalents 0.0192
_diffrn_reflns_av_sigmaI/netI 0.0320
_diffrn_reflns_limit_h_max 13
_diffrn_reflns_limit_h_min -13
_diffrn_reflns_limit_k_max 20
_diffrn_reflns_limit_k_min -20
_diffrn_reflns_limit_l_max 22
_diffrn_reflns_limit_l_min -22
_diffrn_reflns_number 25666
_diffrn_reflns_theta_full 27.49
_diffrn_reflns_theta_max 27.49
_diffrn_reflns_theta_min 2.30
_exptl_absorpt_coefficient_mu 5.086
_exptl_absorpt_correction_T_max 0.5159
_exptl_absorpt_correction_T_min 0.3629
_exptl_absorpt_correction_type empirical
_exptl_absorpt_process_details Scalepack
_exptl_crystal_colour colorless
_exptl_crystal_density_diffrn 1.714
_exptl_crystal_density_method 'not measured'
_exptl_crystal_description block
_exptl_crystal_F_000 1528
_exptl_crystal_size_max 0.25
_exptl_crystal_size_mid 0.15
_exptl_crystal_size_min 0.15
_refine_diff_density_max 1.390
_refine_diff_density_min -1.249
_refine_diff_density_rms 0.100
_refine_ls_extinction_coef 0.00126(5)
_refine_ls_extinction_expression Fc^*^=kFc[1+0.001xFc^2^\l^3^/sin(2\q)]^-1/4^
_refine_ls_extinction_method SHELXL
_refine_ls_goodness_of_fit_ref 1.020
_refine_ls_hydrogen_treatment mixed
_refine_ls_matrix_type full
_refine_ls_number_parameters 632
_refine_ls_number_reflns 13515
_refine_ls_number_restraints 0
_refine_ls_restrained_S_all 1.020
_refine_ls_R_factor_all 0.0357
_refine_ls_R_factor_gt 0.0251
_refine_ls_shift/su_max 0.001
_refine_ls_shift/su_mean 0.000
_refine_ls_structure_factor_coef Fsqd
_refine_ls_weighting_details 'calc w=1/[\s^2^(Fo^2^)+(0.0277P)^2^+1.5988P] where P=(Fo^2^+2Fc^2^)/3'
_refine_ls_weighting_scheme calc
_refine_ls_wR_factor_gt 0.0576
_refine_ls_wR_factor_ref 0.0617
_reflns_number_gt 10997
_reflns_number_total 13515
_reflns_threshold_expression >2sigma(I)
_cod_data_source_file ja8b02846_si_008.cif
_cod_data_source_block ks02
_cod_depositor_comments
;
The following automatic conversions were performed:

data item '_symmetry_cell_setting' value 'Triclinic' was changed to
'triclinic' in accordance with the
/home/saulius/struct/COD-crude-data/automatic-downloads/DataCite-retrospective/ACS/depositions/lib/dictionaries/cif_core.dic
dictionary named 'cif_core.dic' version 2.4.2 last updated on
2011-04-26.

Automatic conversion script
Id: cif_fix_values 6909 2019-04-08 15:41:33Z antanas 
;
_cod_original_cell_volume 2947.35(17)
_cod_original_sg_symbol_H-M P-1
_cod_database_code 4132281

loop_
_symmetry_equiv_pos_as_xyz
'x, y, z'
'-x, -y, -z'

loop_
_atom_site_label
_atom_site_type_symbol
_atom_site_fract_x
_atom_site_fract_y
_atom_site_fract_z
_atom_site_U_iso_or_equiv
_atom_site_adp_type
_atom_site_occupancy
_atom_site_symmetry_multiplicity
_atom_site_calc_flag
_atom_site_refinement_flags
Pt1 Pt 0.565066(9) 0.267176(6) 0.282287(6) 0.01870(4) Uani 1 1 d .
Cl1 Cl 0.56164(7) 0.13475(4) 0.33149(4) 0.02506(15) Uani 1 1 d .
P1 P 0.36443(7) 0.25473(5) 0.31801(4) 0.01967(15) Uani 1 1 d .
O1 O 0.28816(19) 0.32775(13) 0.29667(13) 0.0281(5) Uani 1 1 d .
P2 P 0.57754(7) 0.39096(5) 0.23211(5) 0.02340(16) Uani 1 1 d .
Cl2 Cl 0.77675(7) 0.25727(5) 0.24701(5) 0.03138(17) Uani 1 1 d .
C2 C 0.1535(3) 0.3290(2) 0.3148(2) 0.0363(8) Uani 1 1 d .
H2A H 0.1446 0.3377 0.3705 0.044 Uiso 1 1 calc R
H2B H 0.1026 0.2747 0.2961 0.044 Uiso 1 1 calc R
C3 C 0.1079(3) 0.4010(2) 0.2759(2) 0.0368(8) Uani 1 1 d .
H3A H 0.1681 0.4530 0.2893 0.044 Uiso 1 1 calc R
H3B H 0.0233 0.4110 0.2951 0.044 Uiso 1 1 calc R
C4 C 0.0975(3) 0.3842(2) 0.1901(2) 0.0329(7) Uani 1 1 d .
H4A H 0.0225 0.3417 0.1763 0.040 Uiso 1 1 calc R
H4B H 0.1745 0.3600 0.1723 0.040 Uiso 1 1 calc R
C5 C 0.0843(3) 0.4632(2) 0.1491(2) 0.0350(8) Uani 1 1 d .
H5A H 0.0664 0.4463 0.0943 0.042 Uiso 1 1 calc R
H5B H 0.0100 0.4891 0.1690 0.042 Uiso 1 1 calc R
C6 C 0.2020(3) 0.5293(2) 0.1576(2) 0.0322(7) Uani 1 1 d .
H6A H 0.1831 0.5798 0.1328 0.039 Uiso 1 1 calc R
H6B H 0.2192 0.5465 0.2124 0.039 Uiso 1 1 calc R
C7 C 0.3222(3) 0.5000(2) 0.12413(18) 0.0299(7) Uani 1 1 d .
H7A H 0.3193 0.5047 0.0685 0.036 Uiso 1 1 calc R
H7B H 0.3233 0.4397 0.1325 0.036 Uiso 1 1 calc R
C8 C 0.4455(3) 0.55085(19) 0.15841(18) 0.0281(7) Uani 1 1 d .
H8A H 0.5180 0.5361 0.1276 0.034 Uiso 1 1 calc R
H8B H 0.4400 0.6118 0.1552 0.034 Uiso 1 1 calc R
C9 C 0.4729(3) 0.53576(18) 0.24061(18) 0.0262(7) Uani 1 1 d .
H9A H 0.5583 0.5656 0.2568 0.031 Uiso 1 1 calc R
H9B H 0.4092 0.5603 0.2729 0.031 Uiso 1 1 calc R
O10 O 0.46962(19) 0.44576(12) 0.25333(12) 0.0245(4) Uani 1 1 d .
O11 O 0.3438(2) 0.24558(14) 0.40548(12) 0.0281(5) Uani 1 1 d .
C12 C 0.4089(3) 0.3105(2) 0.46139(19) 0.0318(7) Uani 1 1 d .
H12A H 0.3483 0.3258 0.5006 0.038 Uiso 1 1 calc R
H12B H 0.4387 0.3619 0.4358 0.038 Uiso 1 1 calc R
C13 C 0.5208(3) 0.2787(2) 0.49852(19) 0.0355(8) Uani 1 1 d .
H13A H 0.5864 0.2706 0.4603 0.043 Uiso 1 1 calc R
H13B H 0.4926 0.2232 0.5177 0.043 Uiso 1 1 calc R
C14 C 0.5798(4) 0.3407(2) 0.5649(2) 0.0420(9) Uani 1 1 d .
H14A H 0.5125 0.3502 0.6016 0.050 Uiso 1 1 calc R
H14B H 0.6460 0.3141 0.5915 0.050 Uiso 1 1 calc R
C15 C 0.6398(4) 0.4259(2) 0.5420(2) 0.0413(9) Uani 1 1 d .
H15A H 0.6619 0.4641 0.5886 0.050 Uiso 1 1 calc R
H15B H 0.5756 0.4506 0.5120 0.050 Uiso 1 1 calc R
C16 C 0.7589(3) 0.4226(3) 0.4958(2) 0.0435(9) Uani 1 1 d .
H16A H 0.7443 0.3742 0.4567 0.052 Uiso 1 1 calc R
H16B H 0.8309 0.4133 0.5297 0.052 Uiso 1 1 calc R
C17 C 0.7949(3) 0.5040(2) 0.4568(2) 0.0396(8) Uani 1 1 d .
H17A H 0.8868 0.5091 0.4452 0.047 Uiso 1 1 calc R
H17B H 0.7814 0.5531 0.4920 0.047 Uiso 1 1 calc R
C18 C 0.7163(3) 0.5058(2) 0.38299(19) 0.0323(7) Uani 1 1 d .
H18A H 0.6284 0.4776 0.3882 0.039 Uiso 1 1 calc R
H18B H 0.7114 0.5650 0.3719 0.039 Uiso 1 1 calc R
C19 C 0.7798(3) 0.4610(2) 0.3198(2) 0.0323(7) Uani 1 1 d .
H19A H 0.8644 0.4930 0.3126 0.039 Uiso 1 1 calc R
H19B H 0.7941 0.4046 0.3350 0.039 Uiso 1 1 calc R
O20 O 0.7068(2) 0.45001(13) 0.24664(13) 0.0304(5) Uani 1 1 d .
O21 O 0.27966(19) 0.17048(13) 0.28646(12) 0.0262(5) Uani 1 1 d .
C22 C 0.3015(3) 0.1286(2) 0.21259(18) 0.0289(7) Uani 1 1 d .
H22A H 0.2538 0.0710 0.2079 0.035 Uiso 1 1 calc R
H22B H 0.3936 0.1232 0.2085 0.035 Uiso 1 1 calc R
C23 C 0.2592(3) 0.1773(2) 0.14859(18) 0.0317(8) Uani 1 1 d .
H23A H 0.3139 0.2324 0.1493 0.038 Uiso 1 1 calc R
H23B H 0.1700 0.1885 0.1558 0.038 Uiso 1 1 calc R
C24 C 0.2686(3) 0.1264(2) 0.07088(19) 0.0369(8) Uani 1 1 d .
H24A H 0.2114 0.0724 0.0706 0.044 Uiso 1 1 calc R
H24B H 0.2367 0.1586 0.0304 0.044 Uiso 1 1 calc R
C25 C 0.4007(3) 0.1070(2) 0.0516(2) 0.0384(8) Uani 1 1 d .
H25A H 0.3973 0.0808 -0.0013 0.046 Uiso 1 1 calc R
H25D H 0.4242 0.0643 0.0852 0.046 Uiso 1 1 calc R
C26 C 0.5071(3) 0.1812(2) 0.0584(2) 0.0390(8) Uani 1 1 d .
H26A H 0.5229 0.2005 0.1130 0.047 Uiso 1 1 calc R
H26B H 0.5863 0.1612 0.0392 0.047 Uiso 1 1 calc R
C27 C 0.4802(4) 0.2558(2) 0.0161(2) 0.0416(9) Uani 1 1 d .
H27A H 0.4087 0.2812 0.0402 0.050 Uiso 1 1 calc R
H27B H 0.4526 0.2353 -0.0369 0.050 Uiso 1 1 calc R
C28 C 0.5954(4) 0.3243(2) 0.01452(19) 0.0403(8) Uani 1 1 d .
H28A H 0.6594 0.3025 -0.0193 0.048 Uiso 1 1 calc R
H28B H 0.5669 0.3739 -0.0078 0.048 Uiso 1 1 calc R
C29 C 0.6602(3) 0.3536(2) 0.09240(19) 0.0364(8) Uani 1 1 d .
H29A H 0.6961 0.3061 0.1140 0.044 Uiso 1 1 calc R
H29B H 0.7307 0.3996 0.0873 0.044 Uiso 1 1 calc R
O30 O 0.5649(2) 0.38350(14) 0.14162(12) 0.0310(5) Uani 1 1 d .
P1A P -0.12928(7) 0.75143(5) 0.32070(4) 0.01884(15) Uani 1 1 d .
Cl1A Cl 0.06643(7) 0.62636(4) 0.32385(4) 0.02640(16) Uani 1 1 d .
O1A O -0.15804(19) 0.71528(13) 0.39981(12) 0.0252(5) Uani 1 1 d .
Pt2 Pt 0.073754(9) 0.765190(6) 0.288992(6) 0.01837(4) Uani 1 1 d .
P2A P 0.09524(7) 0.89836(5) 0.25970(4) 0.02024(15) Uani 1 1 d .
Cl2A Cl 0.28970(7) 0.75928(5) 0.26267(5) 0.03000(17) Uani 1 1 d .
C2A C -0.0725(3) 0.74116(19) 0.46633(17) 0.0283(7) Uani 1 1 d .
H2AA H 0.0153 0.7308 0.4537 0.034 Uiso 1 1 calc R
H2AB H -0.1000 0.7065 0.5085 0.034 Uiso 1 1 calc R
C3A C -0.0725(3) 0.8328(2) 0.49179(18) 0.0282(7) Uani 1 1 d .
H3AA H -0.1615 0.8441 0.4997 0.034 Uiso 1 1 calc R
H3AB H -0.0375 0.8675 0.4513 0.034 Uiso 1 1 calc R
C4A C 0.0067(3) 0.8589(2) 0.56542(18) 0.0319(7) Uani 1 1 d .
H4AA H 0.0047 0.9200 0.5786 0.038 Uiso 1 1 calc R
H4AB H -0.0345 0.8283 0.6067 0.038 Uiso 1 1 calc R
C5A C 0.1447(3) 0.8427(2) 0.56306(18) 0.0334(8) Uani 1 1 d .
H5AA H 0.1471 0.7809 0.5604 0.040 Uiso 1 1 calc R
H5AB H 0.1888 0.8674 0.6113 0.040 Uiso 1 1 calc R
C6A C 0.2194(3) 0.8779(2) 0.49721(19) 0.0310(7) Uani 1 1 d .
H6AA H 0.3094 0.8675 0.5033 0.037 Uiso 1 1 calc R
H6AB H 0.1841 0.8465 0.4491 0.037 Uiso 1 1 calc R
C7A C 0.2166(3) 0.9720(2) 0.49074(18) 0.0306(7) Uani 1 1 d .
H7AA H 0.1281 0.9813 0.4774 0.037 Uiso 1 1 calc R
H7AB H 0.2399 1.0026 0.5411 0.037 Uiso 1 1 calc R
C8A C 0.3053(3) 1.01002(19) 0.43221(18) 0.0287(7) Uani 1 1 d .
H8AA H 0.2903 1.0694 0.4284 0.034 Uiso 1 1 calc R
H8AB H 0.3947 1.0107 0.4508 0.034 Uiso 1 1 calc R
C9A C 0.2901(3) 0.9644(2) 0.35373(18) 0.0266(7) Uani 1 1 d .
H9AA H 0.3503 0.9931 0.3191 0.032 Uiso 1 1 calc R
H9AB H 0.3092 0.9056 0.3557 0.032 Uiso 1 1 calc R
O10A O 0.15859(18) 0.96436(12) 0.32572(12) 0.0240(4) Uani 1 1 d .
O11A O -0.21819(19) 0.68037(13) 0.26995(11) 0.0250(4) Uani 1 1 d .
C12A C -0.2240(3) 0.6872(2) 0.18809(18) 0.0289(7) Uani 1 1 d .
H12C H -0.1815 0.7432 0.1765 0.035 Uiso 1 1 calc R
H12D H -0.3142 0.6817 0.1698 0.035 Uiso 1 1 calc R
C13A C -0.1583(3) 0.6185(2) 0.14828(18) 0.0306(7) Uani 1 1 d .
H13C H -0.1922 0.5635 0.1666 0.037 Uiso 1 1 calc R
H13D H -0.0658 0.6291 0.1616 0.037 Uiso 1 1 calc R
C14A C -0.1772(4) 0.6136(2) 0.06221(18) 0.0362(8) Uani 1 1 d .
H14C H -0.2700 0.6033 0.0494 0.043 Uiso 1 1 calc R
H14D H -0.1384 0.5646 0.0397 0.043 Uiso 1 1 calc R
C15A C -0.1199(3) 0.6928(2) 0.02561(18) 0.0329(7) Uani 1 1 d .
H15C H -0.1516 0.6885 -0.0280 0.039 Uiso 1 1 calc R
H15D H -0.1515 0.7426 0.0521 0.039 Uiso 1 1 calc R
C16A C 0.0244(3) 0.7077(2) 0.0270(2) 0.0342(8) Uani 1 1 d .
H16C H 0.0562 0.6640 -0.0079 0.041 Uiso 1 1 calc R
H16D H 0.0574 0.7016 0.0790 0.041 Uiso 1 1 calc R
C17A C 0.0769(3) 0.7958(2) 0.00342(19) 0.0340(8) Uani 1 1 d .
H17C H 0.1651 0.7945 -0.0140 0.041 Uiso 1 1 calc R
H17D H 0.0240 0.8095 -0.0398 0.041 Uiso 1 1 calc R
C18A C 0.0774(3) 0.8651(2) 0.06827(19) 0.0327(7) Uani 1 1 d .
H18C H 0.0829 0.9209 0.0473 0.039 Uiso 1 1 calc R
H18D H -0.0031 0.8564 0.0959 0.039 Uiso 1 1 calc R
C19A C 0.1892(3) 0.8635(2) 0.12230(18) 0.0316(7) Uani 1 1 d .
H19C H 0.1906 0.8049 0.1364 0.038 Uiso 1 1 calc R
H19D H 0.2691 0.8801 0.0960 0.038 Uiso 1 1 calc R
O20A O 0.18592(19) 0.91965(13) 0.19179(12) 0.0276(5) Uani 1 1 d .
O21A O -0.19655(18) 0.83320(13) 0.32007(13) 0.0266(5) Uani 1 1 d .
C22A C -0.3291(3) 0.8326(2) 0.3427(2) 0.0336(8) Uani 1 1 d .
H22C H -0.3324 0.8449 0.3985 0.040 Uiso 1 1 calc R
H22D H -0.3783 0.7765 0.3284 0.040 Uiso 1 1 calc R
C23A C -0.3850(3) 0.8997(2) 0.3022(2) 0.0337(8) Uani 1 1 d .
H23C H -0.3286 0.9539 0.3122 0.040 Uiso 1 1 calc R
H23D H -0.4693 0.9074 0.3232 0.040 Uiso 1 1 calc R
C24A C -0.4009(3) 0.8780(2) 0.2170(2) 0.0348(8) Uani 1 1 d .
H24C H -0.4702 0.8304 0.2070 0.042 Uiso 1 1 calc R
H24D H -0.3210 0.8588 0.1979 0.042 Uiso 1 1 calc R
C25A C -0.4321(3) 0.9514(2) 0.1728(2) 0.0350(8) Uani 1 1 d .
H25B H -0.4569 0.9296 0.1198 0.042 Uiso 1 1 calc R
H25C H -0.5064 0.9746 0.1956 0.042 Uiso 1 1 calc R
C26A C -0.3220(3) 1.0224(2) 0.1719(2) 0.0321(7) Uani 1 1 d .
H26C H -0.2956 1.0428 0.2250 0.039 Uiso 1 1 calc R
H26D H -0.3530 1.0700 0.1475 0.039 Uiso 1 1 calc R
C27A C -0.2040(3) 0.9978(2) 0.12990(19) 0.0304(7) Uani 1 1 d .
H27C H -0.2004 0.9366 0.1324 0.036 Uiso 1 1 calc R
H27D H -0.2131 1.0084 0.0757 0.036 Uiso 1 1 calc R
C28A C -0.0790(3) 1.0470(2) 0.16333(18) 0.0281(7) Uani 1 1 d .
H28C H -0.0092 1.0359 0.1289 0.034 Uiso 1 1 calc R
H28D H -0.0863 1.1082 0.1654 0.034 Uiso 1 1 calc R
C29A C -0.0437(3) 1.02492(18) 0.24186(18) 0.0268(7) Uani 1 1 d .
H29C H 0.0384 1.0585 0.2595 0.032 Uiso 1 1 calc R
H29D H -0.1100 1.0395 0.2776 0.032 Uiso 1 1 calc R
O30A O -0.03161(18) 0.93450(12) 0.24187(12) 0.0244(4) Uani 1 1 d .

loop_
_atom_site_aniso_label
_atom_site_aniso_U_11
_atom_site_aniso_U_22
_atom_site_aniso_U_33
_atom_site_aniso_U_23
_atom_site_aniso_U_13
_atom_site_aniso_U_12
Pt1 0.01758(6) 0.01677(7) 0.02166(7) 0.00292(4) 0.00211(4) 0.00073(4)
Cl1 0.0251(3) 0.0195(3) 0.0317(4) 0.0074(3) 0.0011(3) 0.0035(3)
P1 0.0179(3) 0.0193(4) 0.0218(4) 0.0040(3) 0.0030(3) 0.0005(3)
O1 0.0185(10) 0.0267(11) 0.0420(13) 0.0143(10) 0.0099(9) 0.0055(9)
P2 0.0230(4) 0.0203(4) 0.0272(4) 0.0069(3) 0.0040(3) 0.0005(3)
Cl2 0.0204(3) 0.0289(4) 0.0458(5) 0.0065(3) 0.0097(3) 0.0036(3)
C2 0.0244(16) 0.041(2) 0.049(2) 0.0172(17) 0.0168(15) 0.0127(15)
C3 0.0325(18) 0.039(2) 0.044(2) 0.0125(16) 0.0139(16) 0.0175(15)
C4 0.0250(16) 0.0291(17) 0.045(2) 0.0045(15) -0.0006(14) 0.0040(13)
C5 0.0298(17) 0.0337(19) 0.042(2) 0.0043(15) -0.0060(15) 0.0060(14)
C6 0.0367(18) 0.0259(17) 0.0355(19) 0.0053(14) -0.0012(15) 0.0083(14)
C7 0.0343(17) 0.0288(17) 0.0256(17) 0.0007(13) -0.0010(14) 0.0014(14)
C8 0.0322(16) 0.0226(16) 0.0290(17) 0.0055(13) 0.0001(13) 0.0001(13)
C9 0.0325(16) 0.0172(14) 0.0288(17) 0.0041(12) -0.0021(13) 0.0020(12)
O10 0.0262(11) 0.0180(10) 0.0304(12) 0.0071(9) 0.0040(9) 0.0032(8)
O11 0.0251(11) 0.0336(12) 0.0251(11) 0.0042(9) 0.0040(9) 0.0001(9)
C12 0.0309(17) 0.0329(18) 0.0320(18) 0.0014(14) 0.0024(14) 0.0059(14)
C13 0.0415(19) 0.0360(19) 0.0299(18) 0.0070(15) -0.0016(15) 0.0061(15)
C14 0.055(2) 0.043(2) 0.0261(18) 0.0038(15) -0.0084(17) -0.0025(18)
C15 0.051(2) 0.043(2) 0.0289(19) -0.0013(16) -0.0092(16) 0.0036(17)
C16 0.040(2) 0.052(2) 0.039(2) 0.0109(18) -0.0097(17) 0.0044(18)
C17 0.0368(19) 0.0356(19) 0.044(2) 0.0032(16) -0.0093(16) -0.0039(15)
C18 0.0344(17) 0.0259(17) 0.0363(19) 0.0067(14) -0.0007(15) 0.0002(14)
C19 0.0218(15) 0.0279(17) 0.046(2) 0.0049(15) -0.0038(14) -0.0016(13)
O20 0.0284(11) 0.0295(12) 0.0324(13) 0.0072(10) 0.0029(10) -0.0027(9)
O21 0.0211(10) 0.0237(11) 0.0318(12) 0.0004(9) 0.0016(9) -0.0034(8)
C22 0.0300(16) 0.0252(16) 0.0299(17) 0.0014(13) -0.0047(13) -0.0009(13)
C23 0.0324(17) 0.0353(18) 0.0287(17) -0.0029(14) -0.0086(14) 0.0142(14)
C24 0.045(2) 0.0319(18) 0.0318(19) 0.0020(14) -0.0096(16) 0.0004(15)
C25 0.048(2) 0.037(2) 0.0287(18) -0.0031(15) -0.0034(16) 0.0036(16)
C26 0.041(2) 0.040(2) 0.036(2) 0.0009(16) -0.0003(16) 0.0085(16)
C27 0.051(2) 0.042(2) 0.0302(19) 0.0032(16) -0.0072(17) 0.0040(18)
C28 0.054(2) 0.043(2) 0.0246(18) 0.0089(15) 0.0094(16) 0.0058(18)
C29 0.0393(19) 0.039(2) 0.0312(19) 0.0046(15) 0.0135(15) 0.0025(16)
O30 0.0365(12) 0.0315(12) 0.0253(12) 0.0035(9) 0.0037(10) 0.0043(10)
P1A 0.0185(3) 0.0182(4) 0.0191(4) 0.0028(3) 0.0022(3) -0.0014(3)
Cl1A 0.0306(4) 0.0181(3) 0.0311(4) 0.0054(3) 0.0016(3) 0.0030(3)
O1A 0.0255(11) 0.0271(11) 0.0218(11) 0.0033(9) 0.0014(9) -0.0030(9)
Pt2 0.01800(6) 0.01595(6) 0.02091(7) 0.00226(4) 0.00143(4) 0.00063(4)
P2A 0.0183(3) 0.0172(4) 0.0249(4) 0.0047(3) 0.0014(3) -0.0009(3)
Cl2A 0.0194(3) 0.0285(4) 0.0430(5) 0.0049(3) 0.0054(3) 0.0043(3)
C2A 0.0338(17) 0.0286(17) 0.0211(16) 0.0019(13) -0.0003(13) -0.0008(13)
C3A 0.0261(15) 0.0296(17) 0.0290(17) 0.0021(13) 0.0020(13) 0.0033(13)
C4A 0.0396(18) 0.0312(18) 0.0230(16) -0.0002(13) -0.0001(14) -0.0015(14)
C5A 0.0396(19) 0.0365(19) 0.0236(17) 0.0058(14) -0.0063(14) 0.0024(15)
C6A 0.0306(17) 0.0303(18) 0.0324(18) 0.0045(14) -0.0027(14) 0.0046(14)
C7A 0.0385(18) 0.0272(17) 0.0253(17) -0.0001(13) -0.0030(14) 0.0033(14)
C8A 0.0267(16) 0.0240(16) 0.0332(18) 0.0001(13) -0.0061(13) -0.0027(13)
C9A 0.0186(14) 0.0284(16) 0.0322(17) 0.0043(13) -0.0014(13) 0.0000(12)
O10A 0.0207(10) 0.0239(11) 0.0269(11) 0.0010(9) -0.0021(9) 0.0025(8)
O11A 0.0247(10) 0.0266(11) 0.0213(11) 0.0020(9) -0.0018(8) -0.0052(9)
C12A 0.0278(16) 0.0304(17) 0.0283(17) 0.0053(13) -0.0009(13) 0.0012(13)
C13A 0.0400(18) 0.0262(17) 0.0252(17) 0.0027(13) 0.0001(14) 0.0021(14)
C14A 0.048(2) 0.0334(19) 0.0242(17) -0.0048(14) -0.0036(15) 0.0001(16)
C15A 0.0409(19) 0.0351(18) 0.0226(16) 0.0017(14) -0.0022(14) 0.0058(15)
C16A 0.0362(18) 0.0324(18) 0.0338(19) -0.0017(15) -0.0016(15) 0.0061(15)
C17A 0.0420(19) 0.0341(19) 0.0259(17) 0.0025(14) 0.0037(15) 0.0042(15)
C18A 0.0438(19) 0.0246(17) 0.0294(18) 0.0048(13) -0.0008(15) 0.0012(14)
C19A 0.0340(17) 0.0305(18) 0.0289(17) -0.0021(14) 0.0059(14) 0.0003(14)
O20A 0.0290(11) 0.0277(12) 0.0243(11) 0.0011(9) 0.0053(9) -0.0033(9)
O21A 0.0188(10) 0.0254(11) 0.0373(13) 0.0089(9) 0.0089(9) 0.0039(8)
C22A 0.0220(15) 0.0371(19) 0.044(2) 0.0126(15) 0.0122(14) 0.0062(14)
C23A 0.0258(16) 0.0372(19) 0.042(2) 0.0082(15) 0.0071(15) 0.0132(14)
C24A 0.0236(16) 0.0348(19) 0.045(2) 0.0001(16) 0.0026(15) 0.0021(14)
C25A 0.0230(16) 0.049(2) 0.0334(19) 0.0009(16) -0.0036(14) 0.0095(15)
C26A 0.0281(16) 0.0338(18) 0.0355(19) 0.0021(14) -0.0037(14) 0.0091(14)
C27A 0.0287(16) 0.0368(18) 0.0262(17) 0.0038(14) -0.0009(13) 0.0058(14)
C28A 0.0281(16) 0.0264(16) 0.0319(18) 0.0087(13) 0.0022(13) 0.0074(13)
C29A 0.0279(16) 0.0213(15) 0.0320(17) 0.0024(13) -0.0025(13) 0.0065(13)
O30A 0.0193(10) 0.0205(10) 0.0334(12) 0.0090(9) -0.0022(9) -0.0010(8)

loop_
_atom_type_symbol
_atom_type_description
_atom_type_scat_dispersion_real
_atom_type_scat_dispersion_imag
_atom_type_scat_source
C C 0.0033 0.0016 'International Tables Vol C Tables 4.2.6.8 and 6.1.1.4'
H H 0.0000 0.0000 'International Tables Vol C Tables 4.2.6.8 and 6.1.1.4'
O O 0.0106 0.0060 'International Tables Vol C Tables 4.2.6.8 and 6.1.1.4'
P P 0.1023 0.0942 'International Tables Vol C Tables 4.2.6.8 and 6.1.1.4'
Cl Cl 0.1484 0.1585 'International Tables Vol C Tables 4.2.6.8 and 6.1.1.4'
Pt Pt -1.7033 8.3905 'International Tables Vol C Tables 4.2.6.8 and 6.1.1.4'

loop_
_geom_angle_atom_site_label_1
_geom_angle_atom_site_label_2
_geom_angle_atom_site_label_3
_geom_angle
P1 Pt1 P2 100.11(3)
P1 Pt1 Cl1 82.84(3)
P2 Pt1 Cl1 176.87(3)
P1 Pt1 Cl2 170.85(3)
P2 Pt1 Cl2 88.73(3)
Cl1 Pt1 Cl2 88.29(3)
O1 P1 O21 105.46(12)
O1 P1 O11 106.04(12)
O21 P1 O11 97.61(12)
O1 P1 Pt1 114.80(8)
O21 P1 Pt1 115.08(8)
O11 P1 Pt1 115.96(8)
C2 O1 P1 122.13(19)
O10 P2 O20 106.65(12)
O10 P2 O30 101.10(12)
O20 P2 O30 101.41(12)
O10 P2 Pt1 115.70(9)
O20 P2 Pt1 116.01(9)
O30 P2 Pt1 114.03(9)
O1 C2 C3 106.9(3)
C2 C3 C4 112.9(3)
C3 C4 C5 113.4(3)
C6 C5 C4 113.9(3)
C7 C6 C5 114.6(3)
C6 C7 C8 113.3(3)
C9 C8 C7 113.8(3)
O10 C9 C8 113.4(2)
C9 O10 P2 124.77(19)
C12 O11 P1 119.0(2)
O11 C12 C13 110.4(3)
C12 C13 C14 111.4(3)
C15 C14 C13 114.8(3)
C14 C15 C16 114.5(3)
C15 C16 C17 112.2(3)
C16 C17 C18 112.3(3)
C19 C18 C17 108.4(3)
O20 C19 C18 114.3(2)
C19 O20 P2 123.7(2)
C22 O21 P1 121.33(19)
O21 C22 C23 111.3(2)
C22 C23 C24 110.3(3)
C25 C24 C23 115.1(3)
C24 C25 C26 116.7(3)
C27 C26 C25 114.7(3)
C26 C27 C28 113.7(3)
C29 C28 C27 114.7(3)
O30 C29 C28 107.9(3)
C29 O30 P2 123.8(2)
O21A P1A O1A 106.08(12)
O21A P1A O11A 105.95(12)
O1A P1A O11A 97.09(11)
O21A P1A Pt2 115.76(8)
O1A P1A Pt2 115.81(8)
O11A P1A Pt2 114.11(8)
C2A O1A P1A 121.16(19)
P1A Pt2 P2A 99.37(3)
P1A Pt2 Cl1A 83.99(3)
P2A Pt2 Cl1A 175.77(3)
P1A Pt2 Cl2A 171.15(3)
P2A Pt2 Cl2A 89.38(3)
Cl1A Pt2 Cl2A 87.21(3)
O30A P2A O20A 106.14(12)
O30A P2A O10A 101.89(11)
O20A P2A O10A 101.23(11)
O30A P2A Pt2 115.62(8)
O20A P2A Pt2 115.92(9)
O10A P2A Pt2 114.16(8)
O1A C2A C3A 111.6(2)
C2A C3A C4A 112.3(3)
C5A C4A C3A 115.4(3)
C4A C5A C6A 115.4(3)
C7A C6A C5A 114.4(3)
C8A C7A C6A 114.6(3)
C9A C8A C7A 114.9(3)
O10A C9A C8A 108.6(2)
C9A O10A P2A 122.17(18)
C12A O11A P1A 117.73(19)
O11A C12A C13A 109.6(2)
C12A C13A C14A 112.5(3)
C13A C14A C15A 114.6(3)
C16A C15A C14A 115.1(3)
C15A C16A C17A 112.9(3)
C18A C17A C16A 112.6(3)
C19A C18A C17A 110.1(3)
O20A C19A C18A 113.3(3)
C19A O20A P2A 123.43(19)
C22A O21A P1A 120.70(19)
O21A C22A C23A 107.5(3)
C22A C23A C24A 112.8(3)
C23A C24A C25A 113.9(3)
C26A C25A C24A 113.8(3)
C25A C26A C27A 114.7(3)
C28A C27A C26A 112.8(3)
C29A C28A C27A 114.0(3)
O30A C29A C28A 110.9(2)
C29A O30A P2A 124.44(18)

loop_
_geom_bond_atom_site_label_1
_geom_bond_atom_site_label_2
_geom_bond_distance
Pt1 P1 2.2138(7)
Pt1 P2 2.2248(8)
Pt1 Cl1 2.3509(7)
Pt1 Cl2 2.3548(7)
P1 O1 1.565(2)
P1 O21 1.576(2)
P1 O11 1.580(2)
O1 C2 1.467(3)
P2 O10 1.557(2)
P2 O20 1.563(2)
P2 O30 1.593(2)
C2 C3 1.511(4)
C3 C4 1.516(5)
C4 C5 1.526(4)
C5 C6 1.525(5)
C6 C7 1.522(4)
C7 C8 1.531(4)
C8 C9 1.517(4)
C9 O10 1.472(3)
O11 C12 1.466(4)
C12 C13 1.501(4)
C13 C14 1.540(5)
C14 C15 1.518(5)
C15 C16 1.519(5)
C16 C17 1.532(5)
C17 C18 1.532(5)
C18 C19 1.494(5)
C19 O20 1.475(4)
O21 C22 1.454(4)
C22 C23 1.513(4)
C23 C24 1.549(4)
C24 C25 1.508(5)
C25 C26 1.524(5)
C26 C27 1.511(5)
C27 C28 1.535(5)
C28 C29 1.533(5)
C29 O30 1.446(4)
P1A O21A 1.566(2)
P1A O1A 1.576(2)
P1A O11A 1.583(2)
P1A Pt2 2.2167(7)
Cl1A Pt2 2.3455(7)
O1A C2A 1.464(3)
Pt2 P2A 2.2191(8)
Pt2 Cl2A 2.3492(7)
P2A O30A 1.559(2)
P2A O20A 1.583(2)
P2A O10A 1.584(2)
C2A C3A 1.498(4)
C3A C4A 1.528(4)
C4A C5A 1.513(4)
C5A C6A 1.525(5)
C6A C7A 1.524(4)
C7A C8A 1.523(5)
C8A C9A 1.508(4)
C9A O10A 1.463(3)
O11A C12A 1.458(4)
C12A C13A 1.507(4)
C13A C14A 1.522(4)
C14A C15A 1.532(5)
C15A C16A 1.512(5)
C16A C17A 1.543(5)
C17A C18A 1.527(4)
C18A C19A 1.504(4)
C19A O20A 1.465(4)
O21A C22A 1.464(3)
C22A C23A 1.508(4)
C23A C24A 1.516(5)
C24A C25A 1.526(5)
C25A C26A 1.522(5)
C26A C27A 1.540(4)
C27A C28A 1.529(4)
C28A C29A 1.507(4)
C29A O30A 1.469(3)

loop_
_geom_torsion_atom_site_label_1
_geom_torsion_atom_site_label_2
_geom_torsion_atom_site_label_3
_geom_torsion_atom_site_label_4
_geom_torsion
P2 Pt1 P1 O1 2.80(10)
Cl1 Pt1 P1 O1 -176.12(10)
Cl2 Pt1 P1 O1 -161.97(18)
P2 Pt1 P1 O21 125.52(10)
Cl1 Pt1 P1 O21 -53.40(10)
Cl2 Pt1 P1 O21 -39.3(2)
P2 Pt1 P1 O11 -121.50(10)
Cl1 Pt1 P1 O11 59.58(10)
Cl2 Pt1 P1 O11 73.7(2)
O21 P1 O1 C2 51.2(3)
O11 P1 O1 C2 -51.6(3)
Pt1 P1 O1 C2 179.0(2)
P1 Pt1 P2 O10 16.11(10)
Cl1 Pt1 P2 O10 176.0(5)
Cl2 Pt1 P2 O10 -166.28(10)
P1 Pt1 P2 O20 142.17(10)
Cl1 Pt1 P2 O20 -57.9(5)
Cl2 Pt1 P2 O20 -40.22(10)
P1 Pt1 P2 O30 -100.53(10)
Cl1 Pt1 P2 O30 59.4(5)
Cl2 Pt1 P2 O30 77.07(10)
P1 O1 C2 C3 -171.9(2)
O1 C2 C3 C4 69.9(4)
C2 C3 C4 C5 -165.7(3)
C3 C4 C5 C6 66.0(4)
C4 C5 C6 C7 62.6(4)
C5 C6 C7 C8 -157.8(3)
C6 C7 C8 C9 69.2(4)
C7 C8 C9 O10 52.4(4)
C8 C9 O10 P2 76.6(3)
O20 P2 O10 C9 35.6(2)
O30 P2 O10 C9 -70.0(2)
Pt1 P2 O10 C9 166.33(19)
O1 P1 O11 C12 -73.0(2)
O21 P1 O11 C12 178.5(2)
Pt1 P1 O11 C12 55.8(2)
P1 O11 C12 C13 -103.9(3)
O11 C12 C13 C14 -172.3(3)
C12 C13 C14 C15 -65.1(4)
C13 C14 C15 C16 -67.6(4)
C14 C15 C16 C17 164.9(3)
C15 C16 C17 C18 -81.1(4)
C16 C17 C18 C19 -85.3(4)
C17 C18 C19 O20 173.8(3)
C18 C19 O20 P2 -68.2(3)
O10 P2 O20 C19 90.1(2)
O30 P2 O20 C19 -164.5(2)
Pt1 P2 O20 C19 -40.4(2)
O1 P1 O21 C22 95.6(2)
O11 P1 O21 C22 -155.3(2)
Pt1 P1 O21 C22 -31.9(2)
P1 O21 C22 C23 -72.2(3)
O21 C22 C23 C24 -173.4(3)
C22 C23 C24 C25 -60.8(4)
C23 C24 C25 C26 -51.1(4)
C24 C25 C26 C27 -52.5(4)
C25 C26 C27 C28 -171.9(3)
C26 C27 C28 C29 -50.7(4)
C27 C28 C29 O30 -57.0(4)
C28 C29 O30 P2 159.1(2)
O10 P2 O30 C29 166.5(2)
O20 P2 O30 C29 56.8(3)
Pt1 P2 O30 C29 -68.6(3)
O21A P1A O1A C2A -89.9(2)
O11A P1A O1A C2A 161.2(2)
Pt2 P1A O1A C2A 40.0(2)
O21A P1A Pt2 P2A -3.88(10)
O1A P1A Pt2 P2A -128.98(9)
O11A P1A Pt2 P2A 119.51(9)
O21A P1A Pt2 Cl1A 173.54(10)
O1A P1A Pt2 Cl1A 48.43(9)
O11A P1A Pt2 Cl1A -63.08(9)
O21A P1A Pt2 Cl2A 167.47(18)
O1A P1A Pt2 Cl2A 42.4(2)
O11A P1A Pt2 Cl2A -69.1(2)
P1A Pt2 P2A O30A -19.46(10)
Cl1A Pt2 P2A O30A -162.0(4)
Cl2A Pt2 P2A O30A 161.87(10)
P1A Pt2 P2A O20A -144.62(9)
Cl1A Pt2 P2A O20A 72.9(4)
Cl2A Pt2 P2A O20A 36.71(9)
P1A Pt2 P2A O10A 98.29(9)
Cl1A Pt2 P2A O10A -44.2(4)
Cl2A Pt2 P2A O10A -80.38(9)
P1A O1A C2A C3A 66.3(3)
O1A C2A C3A C4A 174.8(3)
C2A C3A C4A C5A 56.9(4)
C3A C4A C5A C6A 52.2(4)
C4A C5A C6A C7A 54.3(4)
C5A C6A C7A C8A 172.0(3)
C6A C7A C8A C9A 52.6(4)
C7A C8A C9A O10A 59.1(3)
C8A C9A O10A P2A -159.2(2)
O30A P2A O10A C9A -170.4(2)
O20A P2A O10A C9A -61.0(2)
Pt2 P2A O10A C9A 64.3(2)
O21A P1A O11A C12A 70.7(2)
O1A P1A O11A C12A 179.7(2)
Pt2 P1A O11A C12A -57.8(2)
P1A O11A C12A C13A 110.0(2)
O11A C12A C13A C14A 171.7(3)
C12A C13A C14A C15A 63.1(4)
C13A C14A C15A C16A 69.6(4)
C14A C15A C16A C17A -169.2(3)
C15A C16A C17A C18A 80.7(4)
C16A C17A C18A C19A 78.4(4)
C17A C18A C19A O20A -171.5(3)
C18A C19A O20A P2A 76.3(3)
O30A P2A O20A C19A -89.6(2)
O10A P2A O20A C19A 164.4(2)
Pt2 P2A O20A C19A 40.3(2)
O1A P1A O21A C22A -47.7(3)
O11A P1A O21A C22A 54.7(3)
Pt2 P1A O21A C22A -177.7(2)
P1A O21A C22A C23A -153.0(2)
O21A C22A C23A C24A 68.3(4)
C22A C23A C24A C25A -168.6(3)
C23A C24A C25A C26A 69.1(4)
C24A C25A C26A C27A 64.9(4)
C25A C26A C27A C28A -149.0(3)
C26A C27A C28A C29A 68.3(3)
C27A C28A C29A O30A 58.5(3)
C28A C29A O30A P2A 115.5(2)
O20A P2A O30A C29A -67.5(2)
O10A P2A O30A C29A 38.1(3)
Pt2 P2A O30A C29A 162.5(2)
